data_7121255
loop_
_publ_author_name
'Han, Yong-Shen'
'Hill, Anthony F.'
'Kong, Richard Y.'

_publ_section_title
;
 An unusual alkylidyne homologation.
;
_journal_issue 18
_journal_name_full 'Chemical communications (Cambridge, England)'
_journal_page_first 2292
_journal_page_last 2295
_journal_paper_doi 10.1039/c8cc00119g
_journal_volume 54
_journal_year 2018
_chemical_formula_moiety 'C26 H48 Cl4 P2 W, C H Cl3'
_chemical_formula_sum 'C27 H49 Cl6.43 O0.58 P2 W'
_chemical_formula_weight 856.72
_space_group_crystal_system orthorhombic
_space_group_IT_number 19
_space_group_name_Hall 'P 2ac 2ab'
_space_group_name_H-M_alt 'P 21 21 21'
_symmetry_space_group_name_Hall 'P 2ac 2ab'
_symmetry_space_group_name_H-M 'P 21 21 21'
_atom_sites_solution_hydrogens geom
_audit_creation_date 2017-05-29
_audit_creation_method
;
Olex2 1.2
(compiled 2017.03.28 svn.r3405 for OlexSys, GUI svn.r5337)
;
_audit_update_record
;
2017-11-24 deposited with the CCDC.
2018-02-05 downloaded from the CCDC.
;
_cell_angle_alpha 90
_cell_angle_beta 90
_cell_angle_gamma 90
_cell_formula_units_Z 4
_cell_length_a 12.31677(14)
_cell_length_b 14.9414(3)
_cell_length_c 18.7844(3)
_cell_measurement_reflns_used 27027
_cell_measurement_temperature 150.00(10)
_cell_measurement_theta_max 73.5500
_cell_measurement_theta_min 3.7480
_cell_volume 3456.89(10)
_computing_cell_refinement 'CrysAlisPro 1.171.38.46 (Rigaku OD, 2015)'
_computing_data_collection 'CrysAlisPro 1.171.38.46 (Rigaku OD, 2015)'
_computing_data_reduction 'CrysAlisPro 1.171.38.46 (Rigaku OD, 2015)'
_computing_molecular_graphics 'Olex2 (Dolomanov et al., 2009)'
_computing_publication_material 'Olex2 (Dolomanov et al., 2009)'
_computing_structure_refinement 'ShelXL (Sheldrick, 2015)'
_diffrn_ambient_environment N~2~
_diffrn_ambient_temperature 150.00(10)
_diffrn_detector 'CCD plate'
_diffrn_detector_area_resol_mean 8.1297
_diffrn_detector_type EosS2
_diffrn_measured_fraction_theta_full 1.000
_diffrn_measured_fraction_theta_max 0.996
_diffrn_measurement_details
;
List of Runs (angles in degrees, time in seconds):

  # Type    Start    End  Width  t~exp~   \w     \q     \k     \f   Frames
#--------------------------------------------------------------------------
  1  \w    -54.00  30.00   1.00    5.00    --  -37.04  57.00-180.00   84
  2  \w      1.00  76.00   1.00    5.00    --   37.04 -99.00 -90.00   75
  3  \w     10.00 105.00   1.00    5.00    --   37.04  77.00   0.00   95
  4  \w     10.00 105.00   1.00    5.00    --   37.04  77.00  30.00   95
  5  \w    -32.00  56.00   1.00    5.00    --   37.04 -38.00 -90.00   88
  6  \w      1.00  76.00   1.00    5.00    --   37.04 -99.00 -30.00   75
  7  \w    -31.00  64.00   1.00    5.00    --   37.04 -77.00-180.00   95
  8  \w      1.00  76.00   1.00    5.00    --   37.04 -99.00-120.00   75
  9  \w    -32.00 106.00   1.00    5.00    --   37.04   0.00-150.00  138
 10  \w    -31.00  64.00   1.00    5.00    --   37.04 -77.00 120.00   95
 11  \w     23.00  90.00   1.00    5.00    --   37.04-125.00  60.00   67
 12  \w     18.00 106.00   1.00    5.00    --   37.04  38.00  90.00   88
 13  \w     20.00 104.00   1.00    5.00    --   37.04  57.00-150.00   84
 14  \w      3.00  32.00   1.00    5.00    --   37.04  90.00 111.64   29
 15  \w     18.00 106.00   1.00    5.00    --   37.04  38.00 -60.00   88
 16  \w     20.00 104.00   1.00    5.00    --   37.04  57.00 150.00   84
 17  \w      1.00  27.00   1.00    5.00    --   37.04  93.00  19.10   26
 18  \w     41.00 116.00   1.00   20.00    --  111.00-111.00 -90.00   75
 19  \w     43.00 138.00   1.00   20.00    --  111.00 -77.00 -60.00   95
 20  \w     41.00 116.00   1.00   20.00    --  111.00-111.00 120.00   75
 21  \w     41.00 116.00   1.00   20.00    --  111.00-111.00  90.00   75
 22  \w     41.00 136.00   1.00   20.00    --  111.00 -25.00  90.00   95
 23  \w     42.00 146.00   1.00   20.00    --  111.00 -92.00 -90.00  104
 24  \w     92.00 178.00   1.00   20.00    --  111.00  38.00 -30.00   86
 25  \w     43.00 138.00   1.00   20.00    --  111.00 -77.00  90.00   95
 26  \w     41.00 116.00   1.00   20.00    --  111.00-111.00 -60.00   75
 27  \w     43.00 138.00   1.00   20.00    --  111.00 -77.00 -90.00   95
 28  \w     57.00 150.00   1.00   20.00    --  111.00 178.00-180.00   93
 29  \w     40.00 145.00   1.00   20.00    --  111.00 -17.00-173.32  105
 30  \w     40.00 140.00   1.00   20.00    --  111.00 -19.00 -67.48  100
 31  \w     43.00 128.00   1.00   20.00    --  111.00 -51.00 120.25   85
 32  \w     41.00 116.00   1.00   20.00    --  111.00-111.00-150.00   75
 33  \w     91.00 178.00   1.00   20.00    --  111.00  64.00 -90.00   87
 34  \w     42.00 130.00   1.00   20.00    --  111.00 -38.00 120.00   88
 35  \w     43.00 138.00   1.00   20.00    --  111.00 -77.00 150.00   95
 36  \w    100.00 178.00   1.00   20.00    --  111.00 111.00  60.00   78
 37  \w     41.00 116.00   1.00   20.00    --  111.00-111.00-180.00   75
 38  \w     43.00 128.00   1.00   20.00    --  111.00 -54.00 -41.16   85
 39  \w     43.00 136.00   1.00   20.00    --  111.00 -77.00-120.00   93
 40  \w     94.00 121.00   1.00   20.00    --  111.00  77.00   0.00   27
 41  \w    136.00 164.00   1.00   20.00    --  111.00  77.00   0.00   28
 42  \w     84.00 153.00   1.00   20.00    --  111.00  77.00 -30.00   69
 43  \w     45.00 102.00   1.00   20.00    --  111.00 -64.00 150.00   57
 44  \w    104.00 172.00   1.00   20.00    --  111.00  25.00 -90.00   68
 45  \w    102.00 130.00   1.00   20.00    --  111.00 -38.00-150.00   28
 46  \w     99.00 138.00   1.00   20.00    --  111.00   0.00-120.00   39
 47  \w     52.00  79.00   1.00   20.00    --  111.00 -64.00   0.00   27
 48  \w     45.00 111.00   1.00   20.00    --  111.00-111.00  30.00   66
 49  \w     92.00 139.00   1.00   20.00    --  111.00 178.00  60.00   47
 50  \w     48.00  94.00   1.00   20.00    --  111.00 -38.00-150.00   46
 51  \w    133.00 160.00   1.00   20.00    --  111.00  -2.00 -26.71   27
 52  \w     47.00 130.00   1.00   20.00    --  111.00 -38.00 -30.00   83
 53  \w     57.00  95.00   1.00   20.00    --  111.00 178.00-150.00   38
 54  \w     43.00  91.00   1.00   20.00    --  111.00  -2.00 -26.71   48
 55  \w     84.00 111.00   1.00   20.00    --  111.00 -92.00  30.00   27
 56  \w    103.00 131.00   1.00   20.00    --  111.00  77.00-180.00   28
 57  \w    105.00 141.00   1.00   20.00    --  111.00 178.00-120.00   36
 58  \w     86.00 126.00   1.00   20.00    --  111.00 -45.00  81.89   40
 59  \w     95.00 122.00   1.00   20.00    --  111.00  50.00 -60.00   27
 60  \w    148.00 178.00   1.00   20.00    --  111.00  64.00-120.00   30
 61  \w     93.00 120.00   1.00   20.00    --  111.00 -64.00 -30.00   27
 62  \w     72.00  99.00   1.00   20.00    --  111.00 -77.00-150.00   27
 63  \w     43.00  70.00   1.00   20.00    --  111.00 -45.00  81.89   27
;
_diffrn_measurement_device 'four-circle diffractometer'
_diffrn_measurement_device_type 'SuperNova, Dual, Cu at zero, EosS2'
_diffrn_measurement_method '\w scans'
_diffrn_orient_matrix_type 'CrysAlisPro convention (1999,Acta A55,543-557)'
_diffrn_orient_matrix_UB_11 -0.0596003000
_diffrn_orient_matrix_UB_12 0.0368185000
_diffrn_orient_matrix_UB_13 0.0658804000
_diffrn_orient_matrix_UB_21 0.0519121000
_diffrn_orient_matrix_UB_22 0.0924739000
_diffrn_orient_matrix_UB_23 -0.0125576000
_diffrn_orient_matrix_UB_31 -0.0969862000
_diffrn_orient_matrix_UB_32 0.0268189000
_diffrn_orient_matrix_UB_33 -0.0471960000
_diffrn_radiation_monochromator mirror
_diffrn_radiation_probe x-ray
_diffrn_radiation_type CuK\a
_diffrn_radiation_wavelength 1.54184
_diffrn_reflns_av_R_equivalents 0.0480
_diffrn_reflns_av_unetI/netI 0.0216
_diffrn_reflns_Laue_measured_fraction_full 1.000
_diffrn_reflns_Laue_measured_fraction_max 0.996
_diffrn_reflns_limit_h_max 15
_diffrn_reflns_limit_h_min -15
_diffrn_reflns_limit_k_max 18
_diffrn_reflns_limit_k_min -17
_diffrn_reflns_limit_l_max 22
_diffrn_reflns_limit_l_min -23
_diffrn_reflns_number 70148
_diffrn_reflns_point_group_measured_fraction_full 1.000
_diffrn_reflns_point_group_measured_fraction_max 0.995
_diffrn_reflns_theta_full 67.684
_diffrn_reflns_theta_max 74.033
_diffrn_reflns_theta_min 3.780
_diffrn_source 'micro-focus sealed X-ray tube'
_diffrn_source_type 'SuperNova (Cu) X-ray Source'
_exptl_absorpt_coefficient_mu 11.783
_exptl_absorpt_correction_T_max 0.82147
_exptl_absorpt_correction_T_min 0.81568
_exptl_absorpt_correction_type sphere
_exptl_absorpt_process_details
;
CrysAlisPro 1.171.38.46 (Rigaku Oxford Diffraction, 2015)
Spherical absorption correction
 using equivalent radius and absorption coefficient.
Empirical absorption correction using spherical harmonics,
 implemented in SCALE3 ABSPACK scaling algorithm.
;
_exptl_crystal_colour yellow
_exptl_crystal_colour_primary yellow
_exptl_crystal_density_diffrn 1.646
_exptl_crystal_description block
_exptl_crystal_F_000 1716
_exptl_crystal_size_max 0.227
_exptl_crystal_size_mid 0.081
_exptl_crystal_size_min 0.064
_refine_diff_density_max 4.325
_refine_diff_density_min -2.375
_refine_diff_density_rms 0.148
_refine_ls_abs_structure_details
;
 Flack x determined using 2719 quotients [(I+)-(I-)]/[(I+)+(I-)]
 (Parsons, Flack and Wagner, Acta Cryst. B69 (2013) 249-259).
;
_refine_ls_abs_structure_Flack -0.038(7)
_refine_ls_extinction_method none
_refine_ls_goodness_of_fit_ref 1.059
_refine_ls_hydrogen_treatment constr
_refine_ls_matrix_type full
_refine_ls_number_parameters 408
_refine_ls_number_reflns 6981
_refine_ls_number_restraints 150
_refine_ls_restrained_S_all 1.053
_refine_ls_R_factor_all 0.0729
_refine_ls_R_factor_gt 0.0703
_refine_ls_shift/su_max 0.064
_refine_ls_shift/su_mean 0.009
_refine_ls_structure_factor_coef Fsqd
_refine_ls_weighting_details 'w=1/[\s^2^(Fo^2^)+(0.0539P)^2^+34.2058P] where P=(Fo^2^+2Fc^2^)/3'
_refine_ls_weighting_scheme calc
_refine_ls_wR_factor_gt 0.1614
_refine_ls_wR_factor_ref 0.1637
_reflns_Friedel_coverage 0.788
_reflns_Friedel_fraction_full 1.000
_reflns_Friedel_fraction_max 0.994
_reflns_number_gt 6703
_reflns_number_total 6981
_reflns_threshold_expression 'I > 2\s(I)'
_cod_data_source_file c8cc00119g2.cif
_cod_data_source_block rk18_scaled-copy_CCDC1
_cod_depositor_comments 'Adding full bibliography for 7121252--7121255.cif.'
_cod_database_code 7121255
_shelx_shelxl_version_number 2016/6
_chemical_oxdiff_formula C33H59Cl3SiO2P2W
_shelx_space_group_comment
;
The symmetry employed for this shelxl refinement is uniquely defined
by the following loop, which should always be used as a source of
symmetry information in preference to the above space-group names.
They are only intended as comments.
;
_reflns_odcompleteness_completeness 98.89
_reflns_odcompleteness_iscentric 1
_reflns_odcompleteness_theta 74.33
_olex2_refinement_description
;
1. Fixed Uiso
 At 1.2 times of:
  All C(H) groups, All C(H,H) groups
2. Uiso/Uaniso restraints and constraints
C126 \\sim C124 \\sim C125 \\sim C121 \\sim C123 \\sim C122: within 1.7A with
sigma of 0.04 and sigma for terminal atoms of 0.08
3. Rigid body (RIGU) restrains
 C2, C101, C1, C102
 with sigma for 1-2 distances of 0.001 and sigma for 1-3 distances of 0.001
 C11, C14, C13, C9, C10, C12
 with sigma for 1-2 distances of 0.0004 and sigma for 1-3 distances of 0.0004
 C26, C24, C25, C21, C23, C22
 with sigma for 1-2 distances of 0.001 and sigma for 1-3 distances of 0.001
 C20, C19, C18, C16, C15, C17
 with sigma for 1-2 distances of 0.001 and sigma for 1-3 distances of 0.001
 C20, C15, C19, C18, C17, C16
 with sigma for 1-2 distances of 0.001 and sigma for 1-3 distances of 0.001
4. Others
 Sof(C101)=Sof(H10A)=Sof(H10B)=Sof(C102)=Sof(H10C)=Sof(H10D)=1-FVAR(1)
 Sof(C1)=Sof(H1A)=Sof(H1B)=Sof(C2)=Sof(H2A)=Sof(H2B)=FVAR(1)
 Sof(C126)=Sof(H12A)=Sof(H12B)=Sof(C124)=Sof(H12C)=Sof(H12D)=Sof(C125)=
 Sof(H12E)=Sof(H12F)=Sof(C121)=Sof(H121)=Sof(C123)=Sof(H12G)=Sof(H12H)=
 Sof(C122)=Sof(H12I)=Sof(H12J)=1-FVAR(2)
 Sof(C26)=Sof(H26A)=Sof(H26B)=Sof(C24)=Sof(H24A)=Sof(H24B)=Sof(C25)=Sof(H25A)=
 Sof(H25B)=Sof(C21)=Sof(H21)=Sof(C23)=Sof(H23A)=Sof(H23B)=Sof(C22)=Sof(H22A)=
 Sof(H22B)=FVAR(2)
5.a Ternary CH refined with riding coordinates:
 C27(H27), C15(H15), C3(H3), C21(H21), C121(H121), C9(H9)
5.b Secondary CH2 refined with riding coordinates:
 C1(H1A,H1B), C2(H2A,H2B), C20(H20A,H20B), C7(H7A,H7B), C19(H19A,H19B), C8(H8A,
 H8B), C5(H5A,H5B), C6(H6A,H6B), C4(H4A,H4B), C18(H18A,H18B), C17(H17A,H17B),
 C16(H16A,H16B), C26(H26A,H26B), C24(H24A,H24B), C25(H25A,H25B), C23(H23A,H23B),
  C22(H22A,H22B), C101(H10A,H10B), C102(H10C,H10D), C126(H12A,H12B), C124(H12C,
 H12D), C125(H12E,H12F), C123(H12G,H12H), C122(H12I,H12J), C14(H14A,H14B),
 C13(H13A,H13B), C10(H10E,H10F), C12(H12K,H12L), C11(H11A,H11B)
;
_ins_header
;
TITL RK18_scaled in P2(1)2(1)2(1) 
REM P2(1)2(1)2(1) (#19 in standard setting)
CELL 1.54184  12.316774  14.941407  18.784379  90.0000  90.0000  90.0000
ZERR    4.00   0.000145   0.000281   0.000331   0.0000   0.0000   0.0000
LATT -1
SYMM -x+1/2,-y, z+1/2 
SYMM -x, y+1/2,-z+1/2 
SYMM  x+1/2,-y+1/2,-z 
SFAC C H O Si P Cl W
UNIT 132.00 236.00 8.00 4.00 8.00 12.00 4.00
TREF
HKLF 4
END
;
_olex2_submission_special_instructions 'No special instructions were received'
_oxdiff_exptl_absorpt_empirical_details
;
Empirical correction (ABSPACK) includes:
- Absorption correction using spherical harmonics
- Frame scaling
;
_oxdiff_exptl_absorpt_empirical_full_max 2.456
_oxdiff_exptl_absorpt_empirical_full_min 0.513

loop_
_space_group_symop_operation_xyz
'x, y, z'
'-x+1/2, -y, z+1/2'
'x+1/2, -y+1/2, -z'
'-x, y+1/2, -z+1/2'

loop_
_atom_site_label
_atom_site_type_symbol
_atom_site_fract_x
_atom_site_fract_y
_atom_site_fract_z
_atom_site_U_iso_or_equiv
_atom_site_adp_type
_atom_site_occupancy
_atom_site_site_symmetry_order
_atom_site_calc_flag
_atom_site_refinement_flags_posn
_atom_site_refinement_flags_adp
_atom_site_refinement_flags_occupancy
_atom_site_disorder_assembly
_atom_site_disorder_group
W1 W -0.52254(6) -0.36511(5) -0.63428(4) 0.0561(2) Uani 1 1 d . . . . .
Cl4 Cl -0.4754(4) -0.2768(3) -0.5348(2) 0.0729(11) Uani 1 1 d . . . A 1
P1 P -0.6706(3) -0.4264(3) -0.5520(2) 0.0455(8) Uani 1 1 d . . . . .
P2 P -0.6677(3) -0.2470(3) -0.6568(3) 0.0743(16) Uani 1 1 d . . . . .
Cl2 Cl -0.3932(4) -0.2892(4) -0.7051(3) 0.0755(13) Uani 1 1 d . . . . .
Cl3 Cl -0.3929(4) -0.4747(4) -0.5995(3) 0.0848(16) Uani 1 1 d . . . . .
Cl7 Cl -1.0950(4) -0.3314(4) -0.5935(3) 0.0833(14) Uani 1 1 d . . . . .
Cl5 Cl -1.1069(6) -0.3380(5) -0.7452(3) 0.113(2) Uani 1 1 d . . . . .
Cl6 Cl -1.0946(7) -0.4998(4) -0.6647(5) 0.117(3) Uani 1 1 d . . . . .
C27 C -1.1438(16) -0.3923(13) -0.6665(10) 0.071(5) Uani 1 1 d . . . . .
H27 H -1.223236 -0.394573 -0.663761 0.085 Uiso 1 1 calc R . . . .
C1 C -0.798(2) -0.364(3) -0.5779(18) 0.044(8) Uani 0.50(4) 1 d . U P B 1
H1A H -0.824168 -0.385837 -0.623585 0.052 Uiso 0.50(4) 1 calc R . P B 1
H1B H -0.854633 -0.375162 -0.542808 0.052 Uiso 0.50(4) 1 calc R . P B 1
C2 C -0.776(2) -0.266(2) -0.5825(17) 0.051(9) Uani 0.50(4) 1 d . U P B 1
H2A H -0.748705 -0.244166 -0.537200 0.061 Uiso 0.50(4) 1 calc R . P B 1
H2B H -0.841962 -0.233758 -0.593864 0.061 Uiso 0.50(4) 1 calc R . P B 1
C20 C -0.5522(16) -0.0859(13) -0.6552(10) 0.073(4) Uani 1 1 d . U . . .
H20A H -0.565482 -0.073340 -0.705137 0.088 Uiso 1 1 calc R . . . .
H20B H -0.488699 -0.123992 -0.651894 0.088 Uiso 1 1 calc R . . . .
C7 C -0.700(3) -0.6942(17) -0.6259(17) 0.111(9) Uani 1 1 d . . . . .
H7A H -0.704825 -0.684316 -0.676798 0.134 Uiso 1 1 calc R . . . .
H7B H -0.652256 -0.744980 -0.618154 0.134 Uiso 1 1 calc R . . . .
C15 C -0.648(2) -0.1328(16) -0.6243(17) 0.116(9) Uani 1 1 d . U . . .
H15 H -0.616883 -0.147156 -0.577570 0.139 Uiso 1 1 calc R . . . .
C3 C -0.7252(17) -0.5362(13) -0.5774(11) 0.073(5) Uani 1 1 d . . . . .
H3 H -0.743807 -0.523224 -0.627093 0.088 Uiso 1 1 calc R . . . .
C19 C -0.531(3) 0.0040(17) -0.6144(16) 0.124(8) Uani 1 1 d . U . . .
H19A H -0.502291 -0.010979 -0.567779 0.149 Uiso 1 1 calc R . . . .
H19B H -0.473968 0.035958 -0.639625 0.149 Uiso 1 1 calc R . . . .
C8 C -0.647(3) -0.6066(15) -0.589(2) 0.132(12) Uani 1 1 d . . . . .
H8A H -0.615032 -0.623508 -0.543693 0.159 Uiso 1 1 calc R . . . .
H8B H -0.588910 -0.584118 -0.619139 0.159 Uiso 1 1 calc R . . . .
C5 C -0.877(3) -0.648(2) -0.581(2) 0.140(12) Uani 1 1 d . . . . .
H5A H -0.928901 -0.671970 -0.547348 0.168 Uiso 1 1 calc R . . . .
H5B H -0.918015 -0.632896 -0.623929 0.168 Uiso 1 1 calc R . . . .
C6 C -0.806(3) -0.716(2) -0.5990(19) 0.142(14) Uani 1 1 d . . . . .
H6A H -0.842072 -0.752936 -0.634313 0.170 Uiso 1 1 calc R . . . .
H6B H -0.796669 -0.752535 -0.556845 0.170 Uiso 1 1 calc R . . . .
C4 C -0.8350(18) -0.5616(17) -0.5509(17) 0.104(9) Uani 1 1 d . . . . .
H4A H -0.885547 -0.513912 -0.562352 0.125 Uiso 1 1 calc R . . . .
H4B H -0.832192 -0.566814 -0.499457 0.125 Uiso 1 1 calc R . . . .
C18 C -0.615(3) 0.062(2) -0.6049(19) 0.139(9) Uani 1 1 d . U . . .
H18A H -0.637779 0.085450 -0.650574 0.167 Uiso 1 1 calc R . . . .
H18B H -0.592294 0.111101 -0.575117 0.167 Uiso 1 1 calc R . . . .
C17 C -0.708(3) 0.013(2) -0.570(2) 0.167(14) Uani 1 1 d . U . . .
H17A H -0.691607 0.005495 -0.520380 0.200 Uiso 1 1 calc R . . . .
H17B H -0.772155 0.050862 -0.573750 0.200 Uiso 1 1 calc R . . . .
C16 C -0.733(3) -0.074(2) -0.601(2) 0.178(16) Uani 1 1 d . U . . .
H16A H -0.775864 -0.106717 -0.566304 0.213 Uiso 1 1 calc R . . . .
H16B H -0.780201 -0.063964 -0.641894 0.213 Uiso 1 1 calc R . . . .
C26 C -0.620(5) -0.213(4) -0.809(3) 0.076(10) Uani 0.58(3) 1 d . U P B 1
H26A H -0.547580 -0.232657 -0.794689 0.091 Uiso 0.58(3) 1 calc R . P B 1
H26B H -0.624404 -0.148994 -0.801158 0.091 Uiso 0.58(3) 1 calc R . P B 1
C24 C -0.756(4) -0.199(3) -0.907(2) 0.088(10) Uani 0.58(3) 1 d . U P B 1
H24A H -0.758214 -0.135914 -0.896531 0.106 Uiso 0.58(3) 1 calc R . P B 1
H24B H -0.770523 -0.206370 -0.957743 0.106 Uiso 0.58(3) 1 calc R . P B 1
C25 C -0.640(4) -0.236(3) -0.891(2) 0.097(11) Uani 0.58(3) 1 d . U P B 1
H25A H -0.585980 -0.206149 -0.920651 0.117 Uiso 0.58(3) 1 calc R . P B 1
H25B H -0.635764 -0.299640 -0.899214 0.117 Uiso 0.58(3) 1 calc R . P B 1
C21 C -0.703(4) -0.260(3) -0.765(3) 0.075(9) Uani 0.58(3) 1 d . U P B 1
H21 H -0.699962 -0.323532 -0.777324 0.091 Uiso 0.58(3) 1 calc R . P B 1
C23 C -0.840(4) -0.243(4) -0.868(4) 0.108(13) Uani 0.58(3) 1 d . U P B 1
H23A H -0.841053 -0.306780 -0.878883 0.129 Uiso 0.58(3) 1 calc R . P B 1
H23B H -0.910255 -0.217998 -0.879538 0.129 Uiso 0.58(3) 1 calc R . P B 1
C22 C -0.811(3) -0.227(4) -0.784(3) 0.105(12) Uani 0.58(3) 1 d . U P B 1
H22A H -0.814716 -0.163356 -0.773587 0.126 Uiso 0.58(3) 1 calc R . P B 1
H22B H -0.864313 -0.257032 -0.754629 0.126 Uiso 0.58(3) 1 calc R . P B 1
C101 C -0.771(3) -0.339(3) -0.555(3) 0.054(9) Uani 0.50(4) 1 d . U P B 2
H10A H -0.837626 -0.361011 -0.533780 0.065 Uiso 0.50(4) 1 calc R . P B 2
H10B H -0.745734 -0.288842 -0.526801 0.065 Uiso 0.50(4) 1 calc R . P B 2
C102 C -0.794(2) -0.308(2) -0.633(2) 0.050(9) Uani 0.50(4) 1 d . U P B 2
H10C H -0.856186 -0.268334 -0.634369 0.060 Uiso 0.50(4) 1 calc R . P B 2
H10D H -0.805772 -0.358209 -0.663925 0.060 Uiso 0.50(4) 1 calc R . P B 2
C126 C -0.641(6) -0.228(6) -0.795(3) 0.076(15) Uani 0.42(3) 1 d . U P B 2
H12A H -0.581227 -0.187187 -0.785969 0.091 Uiso 0.42(3) 1 calc R . P B 2
H12B H -0.612763 -0.288039 -0.799421 0.091 Uiso 0.42(3) 1 calc R . P B 2
C124 C -0.794(4) -0.256(5) -0.879(2) 0.071(13) Uani 0.42(3) 1 d . U P B 2
H12C H -0.768551 -0.316603 -0.885488 0.085 Uiso 0.42(3) 1 calc R . P B 2
H12D H -0.826616 -0.236510 -0.923499 0.085 Uiso 0.42(3) 1 calc R . P B 2
C125 C -0.703(4) -0.200(4) -0.865(3) 0.076(13) Uani 0.42(3) 1 d . U P B 2
H12E H -0.727252 -0.138530 -0.860007 0.091 Uiso 0.42(3) 1 calc R . P B 2
H12F H -0.652925 -0.202697 -0.904550 0.091 Uiso 0.42(3) 1 calc R . P B 2
C121 C -0.728(4) -0.222(4) -0.733(2) 0.067(12) Uani 0.42(3) 1 d . U P B 2
H121 H -0.754583 -0.160722 -0.730151 0.081 Uiso 0.42(3) 1 calc R . P B 2
C123 C -0.878(4) -0.254(4) -0.8221(18) 0.067(12) Uani 0.42(3) 1 d . U P B 2
H12G H -0.934996 -0.296684 -0.833197 0.080 Uiso 0.42(3) 1 calc R . P B 2
H12H H -0.909762 -0.195102 -0.818659 0.080 Uiso 0.42(3) 1 calc R . P B 2
C122 C -0.820(4) -0.281(3) -0.747(2) 0.065(11) Uani 0.42(3) 1 d . U P B 2
H12I H -0.872296 -0.275780 -0.708310 0.078 Uiso 0.42(3) 1 calc R . P B 2
H12J H -0.795583 -0.342741 -0.748640 0.078 Uiso 0.42(3) 1 calc R . P B 2
C14 C -0.7472(19) -0.4300(18) -0.4095(10) 0.082(5) Uani 1 1 d . U . . .
H14A H -0.777298 -0.489674 -0.414140 0.098 Uiso 1 1 calc R . . . .
H14B H -0.801820 -0.387518 -0.425154 0.098 Uiso 1 1 calc R . . . .
C13 C -0.719(2) -0.412(2) -0.3306(11) 0.096(6) Uani 1 1 d . U . . .
H13A H -0.700606 -0.349213 -0.325090 0.115 Uiso 1 1 calc R . . . .
H13B H -0.782941 -0.423536 -0.301746 0.115 Uiso 1 1 calc R . . . .
C9 C -0.6501(17) -0.4219(14) -0.4551(9) 0.069(4) Uani 1 1 d . U . . .
H9 H -0.626149 -0.360184 -0.446947 0.083 Uiso 1 1 calc R . . . .
C10 C -0.5550(19) -0.4772(17) -0.4291(10) 0.087(6) Uani 1 1 d . U . . .
H10E H -0.490856 -0.460965 -0.456157 0.105 Uiso 1 1 calc R . . . .
H10F H -0.569902 -0.539935 -0.438121 0.105 Uiso 1 1 calc R . . . .
C12 C -0.628(2) -0.467(2) -0.3037(11) 0.107(7) Uani 1 1 d . U . . .
H12K H -0.652758 -0.528362 -0.299015 0.129 Uiso 1 1 calc R . . . .
H12L H -0.608326 -0.445795 -0.256669 0.129 Uiso 1 1 calc R . . . .
C11 C -0.531(2) -0.465(2) -0.3501(10) 0.122(7) Uani 1 1 d . U . . .
H11A H -0.481767 -0.511658 -0.334894 0.147 Uiso 1 1 calc R . . . .
H11B H -0.494549 -0.407989 -0.343501 0.147 Uiso 1 1 calc R . . . .
Cl1 Cl -0.5877(9) -0.4424(6) -0.7129(4) 0.140(3) Uani 1 1 d . . . . .

loop_
_atom_site_aniso_label
_atom_site_aniso_U_11
_atom_site_aniso_U_22
_atom_site_aniso_U_33
_atom_site_aniso_U_23
_atom_site_aniso_U_13
_atom_site_aniso_U_12
W1 0.0413(3) 0.0619(4) 0.0651(4) 0.0144(4) 0.0111(3) 0.0061(3)
Cl4 0.065(2) 0.080(3) 0.075(3) -0.007(2) -0.011(2) -0.017(2)
P1 0.0418(19) 0.0481(19) 0.0468(19) 0.0085(16) 0.0066(15) 0.0057(15)
P2 0.0294(18) 0.078(3) 0.116(4) 0.056(3) 0.013(2) 0.0056(19)
Cl2 0.048(2) 0.086(3) 0.093(3) 0.025(3) 0.022(2) -0.001(2)
Cl3 0.062(3) 0.083(3) 0.109(4) 0.033(3) 0.024(3) 0.033(2)
Cl7 0.070(3) 0.093(3) 0.087(3) -0.020(3) -0.008(3) 0.004(3)
Cl5 0.103(4) 0.148(6) 0.089(4) 0.017(4) 0.019(3) 0.033(4)
Cl6 0.122(5) 0.075(3) 0.156(7) -0.011(4) 0.033(5) 0.015(4)
C27 0.056(10) 0.079(13) 0.077(12) -0.014(10) 0.005(9) -0.002(9)
C1 0.008(11) 0.071(17) 0.052(17) 0.015(13) 0.008(10) 0.008(10)
C2 0.033(14) 0.071(17) 0.049(18) 0.016(13) -0.003(12) 0.005(10)
C20 0.071(9) 0.080(8) 0.069(10) 0.012(7) 0.001(7) 0.016(8)
C7 0.15(3) 0.084(16) 0.10(2) -0.008(16) 0.02(2) -0.004(16)
C15 0.104(11) 0.080(9) 0.16(2) 0.013(11) 0.078(14) 0.032(8)
C3 0.077(13) 0.071(12) 0.071(12) -0.020(10) 0.018(10) -0.021(10)
C19 0.142(15) 0.093(10) 0.14(2) -0.021(11) -0.002(14) 0.019(9)
C8 0.16(3) 0.055(13) 0.18(3) -0.010(16) 0.05(3) -0.001(15)
C5 0.16(3) 0.10(2) 0.16(3) -0.03(2) -0.01(2) -0.05(2)
C6 0.19(4) 0.10(2) 0.14(3) -0.05(2) 0.00(3) -0.04(2)
C4 0.052(12) 0.097(17) 0.16(3) 0.003(17) 0.009(15) -0.024(12)
C18 0.165(18) 0.112(11) 0.14(2) -0.030(14) -0.001(17) 0.039(11)
C17 0.179(19) 0.100(13) 0.22(3) -0.001(15) 0.05(2) 0.077(14)
C16 0.134(16) 0.122(13) 0.28(4) -0.030(19) 0.10(2) 0.048(11)
C26 0.079(15) 0.08(2) 0.071(17) 0.009(13) -0.022(13) -0.023(15)
C24 0.106(18) 0.07(2) 0.084(17) 0.003(15) -0.040(14) -0.006(15)
C25 0.106(18) 0.11(3) 0.071(16) 0.004(14) -0.030(13) 0.007(16)
C21 0.072(15) 0.07(2) 0.084(17) 0.013(15) -0.024(13) -0.021(14)
C23 0.100(17) 0.11(3) 0.11(2) 0.043(18) -0.043(14) 0.000(18)
C22 0.074(15) 0.13(3) 0.108(19) 0.046(18) -0.028(13) -0.015(15)
C101 0.038(19) 0.05(2) 0.073(18) 0.011(14) 0.003(13) -0.013(14)
C102 0.024(12) 0.057(17) 0.069(18) 0.003(14) 0.006(12) 0.006(11)
C126 0.08(3) 0.11(3) 0.04(2) 0.00(2) 0.00(2) -0.05(3)
C124 0.05(2) 0.13(3) 0.028(17) 0.003(19) -0.018(16) -0.02(2)
C125 0.06(2) 0.13(3) 0.040(18) 0.02(2) -0.007(19) -0.01(2)
C121 0.05(2) 0.10(3) 0.06(2) 0.01(2) -0.025(17) -0.03(2)
C123 0.07(2) 0.12(3) 0.019(14) 0.003(17) -0.004(15) -0.01(2)
C122 0.06(2) 0.09(3) 0.039(18) 0.012(18) -0.005(16) -0.03(2)
C14 0.086(7) 0.109(13) 0.051(5) 0.007(7) 0.007(5) 0.009(7)
C13 0.097(9) 0.140(16) 0.052(5) 0.001(7) 0.004(6) 0.016(10)
C9 0.081(7) 0.076(10) 0.050(5) 0.001(6) 0.002(5) 0.001(7)
C10 0.089(8) 0.124(14) 0.050(6) 0.024(7) 0.008(5) 0.018(8)
C12 0.106(9) 0.170(19) 0.047(6) 0.003(9) 0.004(6) 0.031(11)
C11 0.103(8) 0.21(2) 0.050(6) 0.015(8) 0.003(5) 0.039(10)
Cl1 0.163(8) 0.152(7) 0.104(5) 0.022(5) 0.011(5) -0.024(6)

loop_
_atom_type_symbol
_atom_type_description
_atom_type_scat_dispersion_real
_atom_type_scat_dispersion_imag
_atom_type_scat_source
C C 0.0181 0.0091 'International Tables Vol C Tables 4.2.6.8 and 6.1.1.4'
H H 0.0000 0.0000 'International Tables Vol C Tables 4.2.6.8 and 6.1.1.4'
Cl Cl 0.3639 0.7018 'International Tables Vol C Tables 4.2.6.8 and 6.1.1.4'
O O 0.0492 0.0322 'International Tables Vol C Tables 4.2.6.8 and 6.1.1.4'
P P 0.2955 0.4335 'International Tables Vol C Tables 4.2.6.8 and 6.1.1.4'
W W -5.4734 5.5774 'International Tables Vol C Tables 4.2.6.8 and 6.1.1.4'

loop_
_exptl_crystal_face_index_h
_exptl_crystal_face_index_k
_exptl_crystal_face_index_l
_exptl_crystal_face_perp_dist
1 -3 -12 0.0322
0 3 12 0.0313
4 -4 -10 0.0543
5 -2 9 0.0659
-7 4 -3 0.0692
0 10 -2 0.0238
0 -10 2 0.0404

loop_
_geom_angle_atom_site_label_1
_geom_angle_atom_site_label_2
_geom_angle_atom_site_label_3
_geom_angle
Cl4 W1 P1 84.09(16)
Cl4 W1 P2 85.2(2)
Cl4 W1 Cl2 90.7(2)
Cl4 W1 Cl3 90.1(2)
P2 W1 P1 81.25(13)
Cl2 W1 P1 172.29(16)
Cl2 W1 P2 92.70(15)
Cl2 W1 Cl3 91.85(17)
Cl3 W1 P1 93.80(15)
Cl3 W1 P2 173.52(19)
Cl1 W1 Cl4 170.7(3)
Cl1 W1 P1 87.4(3)
Cl1 W1 P2 89.8(3)
Cl1 W1 Cl2 97.4(3)
Cl1 W1 Cl3 94.2(3)
C1 P1 W1 105.2(10)
C3 P1 W1 115.0(6)
C3 P1 C1 93.8(17)
C101 P1 W1 102.3(12)
C101 P1 C3 112.9(16)
C101 P1 C9 95.6(17)
C9 P1 W1 119.1(7)
C9 P1 C1 110.6(13)
C9 P1 C3 109.9(10)
C2 P2 W1 105.1(9)
C2 P2 C21 122.9(16)
C15 P2 W1 119.8(9)
C15 P2 C2 89.3(13)
C15 P2 C21 115.9(15)
C15 P2 C102 119.1(13)
C21 P2 W1 104.1(13)
C102 P2 W1 102.0(9)
C121 P2 W1 128(2)
C121 P2 C15 98(2)
C121 P2 C102 86.9(19)
Cl5 C27 Cl7 109.3(11)
Cl6 C27 Cl7 110.5(12)
Cl6 C27 Cl5 111.1(11)
C2 C1 P1 110(2)
C1 C2 P2 108(2)
C15 C20 C19 110(2)
C6 C7 C8 114(3)
C20 C15 P2 114.6(15)
C16 C15 P2 125(2)
C16 C15 C20 114(2)
C8 C3 P1 116.4(18)
C8 C3 C4 118(2)
C4 C3 P1 118.2(16)
C18 C19 C20 118(3)
C3 C8 C7 112(3)
C6 C5 C4 120(3)
C5 C6 C7 120(3)
C3 C4 C5 114(2)
C19 C18 C17 110(3)
C16 C17 C18 115(3)
C15 C16 C17 120(3)
C21 C26 C25 109(4)
C23 C24 C25 114(4)
C24 C25 C26 105(4)
C26 C21 P2 110(3)
C22 C21 P2 113(4)
C22 C21 C26 110(4)
C24 C23 C22 106(4)
C21 C22 C23 112(5)
C102 C101 P1 112(3)
C101 C102 P2 103(2)
C125 C126 C121 106(5)
C125 C124 C123 114(4)
C124 C125 C126 113(5)
C126 C121 P2 109(4)
C122 C121 P2 112(3)
C122 C121 C126 111(5)
C124 C123 C122 108(4)
C121 C122 C123 110(4)
C9 C14 C13 111(2)
C12 C13 C14 114(2)
C14 C9 P1 117.4(15)
C14 C9 C10 113.3(17)
C10 C9 P1 113.9(14)
C9 C10 C11 113(2)
C13 C12 C11 114(2)
C12 C11 C10 115(2)

loop_
_geom_bond_atom_site_label_1
_geom_bond_atom_site_label_2
_geom_bond_distance
W1 Cl4 2.360(4)
W1 P1 2.560(4)
W1 P2 2.547(4)
W1 Cl2 2.366(4)
W1 Cl3 2.378(4)
W1 Cl1 2.040(10)
P1 C1 1.89(3)
P1 C3 1.836(18)
P1 C101 1.79(4)
P1 C9 1.839(18)
P2 C2 1.95(3)
P2 C15 1.83(3)
P2 C21 2.09(5)
P2 C102 1.85(3)
P2 C121 1.65(4)
Cl7 C27 1.752(19)
Cl5 C27 1.75(2)
Cl6 C27 1.72(2)
C1 C2 1.50(6)
C20 C15 1.49(3)
C20 C19 1.57(3)
C7 C8 1.62(4)
C7 C6 1.44(4)
C15 C16 1.44(3)
C3 C8 1.44(3)
C3 C4 1.49(3)
C19 C18 1.36(4)
C5 C6 1.38(4)
C5 C4 1.50(3)
C18 C17 1.50(5)
C17 C16 1.46(5)
C26 C25 1.60(7)
C26 C21 1.48(6)
C24 C25 1.56(6)
C24 C23 1.43(7)
C21 C22 1.46(6)
C23 C22 1.64(7)
C101 C102 1.56(6)
C126 C125 1.57(8)
C126 C121 1.58(7)
C124 C125 1.42(7)
C124 C123 1.49(6)
C121 C122 1.46(6)
C123 C122 1.63(5)
C14 C13 1.55(3)
C14 C9 1.48(3)
C13 C12 1.48(3)
C9 C10 1.52(3)
C10 C11 1.52(3)
C12 C11 1.48(3)

loop_
_exptl_oxdiff_crystal_face_indexfrac_h
_exptl_oxdiff_crystal_face_indexfrac_k
_exptl_oxdiff_crystal_face_indexfrac_l
_exptl_oxdiff_crystal_face_x
_exptl_oxdiff_crystal_face_y
_exptl_oxdiff_crystal_face_z
1.0036 -2.9871 -12.0132 -0.9612 -0.0733 0.3895
-0.0030 2.9885 12.0147 0.9017 0.1253 -0.4866
4.0055 -3.9850 -10.0087 -1.0448 -0.0349 -0.0230
5.0022 -2.0018 9.0117 0.2219 -0.0386 -0.9642
-7.0051 3.9933 -3.0066 0.3665 0.0434 0.9284
-0.0032 10.0018 -1.9857 0.2376 0.9497 0.3623
0.0032 -10.0018 1.9857 -0.2376 -0.9497 -0.3623
